data_4340363
loop_
_publ_author_name
'Joarder, Biplab'
'Mukherjee, Soumya'
'Xue, Shufang'
'Tang, Jinkui'
'Ghosh, Sujit K.'

_publ_section_title
;
 Structures and magnetic properties of two analogous dy6 wheels with
 electron-donation and -withdrawal effects.
;
_journal_issue 14
_journal_name_full 'Inorganic chemistry'
_journal_page_first 7554
_journal_page_last 7560
_journal_paper_doi 10.1021/ic500875m
_journal_volume 53
_journal_year 2014
_chemical_formula_moiety 'C86 H134 Dy6 O38'
_chemical_formula_sum 'C86 H134 Dy6 O38'
_chemical_formula_weight 2750.93
_chemical_name_systematic
; 
 ? 
;
_space_group_IT_number 2
_symmetry_cell_setting triclinic
_symmetry_space_group_name_Hall '-P 1'
_symmetry_space_group_name_H-M 'P -1'
_atom_sites_solution_hydrogens geom
_atom_sites_solution_primary direct
_atom_sites_solution_secondary difmap
_audit_creation_method SHELXL-97
_cell_angle_alpha 99.709(3)
_cell_angle_beta 105.197(2)
_cell_angle_gamma 112.518(2)
_cell_formula_units_Z 2
_cell_length_a 16.873(2)
_cell_length_b 17.570(2)
_cell_length_c 22.008(3)
_cell_measurement_temperature 200(2)
_cell_volume 5545.1(12)
_computing_structure_refinement 'SHELXL-97 (Sheldrick, 2008)'
_computing_structure_solution 'SHELXS-97 (Sheldrick, 2008)'
_diffrn_ambient_temperature 200(2)
_diffrn_measured_fraction_theta_full 0.993
_diffrn_measured_fraction_theta_max 0.993
_diffrn_radiation_monochromator graphite
_diffrn_radiation_source 'fine-focus sealed tube'
_diffrn_radiation_type MoK\a
_diffrn_radiation_wavelength 0.71073
_diffrn_reflns_av_R_equivalents 0.0379
_diffrn_reflns_av_sigmaI/netI 0.0429
_diffrn_reflns_limit_h_max 22
_diffrn_reflns_limit_h_min -14
_diffrn_reflns_limit_k_max 23
_diffrn_reflns_limit_k_min -23
_diffrn_reflns_limit_l_max 29
_diffrn_reflns_limit_l_min -29
_diffrn_reflns_number 88813
_diffrn_reflns_theta_full 28.46
_diffrn_reflns_theta_max 28.46
_diffrn_reflns_theta_min 1.81
_exptl_absorpt_coefficient_mu 4.065
_exptl_crystal_density_diffrn 1.648
_exptl_crystal_density_method 'not measured'
_exptl_crystal_F_000 2700
_refine_diff_density_max 8.011
_refine_diff_density_min -1.182
_refine_diff_density_rms 0.239
_refine_ls_extinction_method none
_refine_ls_goodness_of_fit_ref 1.308
_refine_ls_hydrogen_treatment mixed
_refine_ls_matrix_type full
_refine_ls_number_parameters 1171
_refine_ls_number_reflns 27841
_refine_ls_number_restraints 12
_refine_ls_restrained_S_all 1.309
_refine_ls_R_factor_all 0.0543
_refine_ls_R_factor_gt 0.0439
_refine_ls_shift/su_max 0.002
_refine_ls_shift/su_mean 0.000
_refine_ls_structure_factor_coef Fsqd
_refine_ls_weighting_details 'calc w=1/[\s^2^(Fo^2^)+(0.1000P)^2^+0.0876P] where P=(Fo^2^+2Fc^2^)/3'
_refine_ls_weighting_scheme calc
_refine_ls_wR_factor_gt 0.1674
_refine_ls_wR_factor_ref 0.1760
_reflns_number_gt 23377
_reflns_number_total 27841
_reflns_threshold_expression >2sigma(I)
_cod_data_source_file ic500875m_si_002.cif
_cod_data_source_block Compound1
_cod_depositor_comments
;
The following automatic conversions were performed:

'_symmetry_cell_setting' value 'Triclinic' changed to 'triclinic'
according to
/usr/data/users/saulius/crontab/automatic-downloads/rss-feeds/ACS/lib/dictionaries/cif_core.dic
dictionary named 'cif_core.dic' version 2.4.2 from 2011-04-26.

Automatic conversion script
Id: cif_fix_values 2281 2013-09-26 08:29:07Z andrius 

 Adding full bibliography for 4340363--4340364.cif.
;
_cod_original_cell_volume 5545.0(13)
_cod_original_sg_symbol_H-M P-1
_cod_database_code 4340363

loop_
_symmetry_equiv_pos_as_xyz
'x, y, z'
'-x, -y, -z'

loop_
_atom_site_label
_atom_site_type_symbol
_atom_site_fract_x
_atom_site_fract_y
_atom_site_fract_z
_atom_site_U_iso_or_equiv
_atom_site_adp_type
_atom_site_occupancy
_atom_site_symmetry_multiplicity
_atom_site_calc_flag
_atom_site_refinement_flags
C1 C 0.2653(5) 0.0797(5) 0.2629(4) 0.0252(15) Uani 1 1 d .
H1A H 0.3242 0.1162 0.2621 0.038 Uiso 1 1 calc R
H1B H 0.2229 0.1026 0.2480 0.038 Uiso 1 1 calc R
H1C H 0.2429 0.0225 0.2342 0.038 Uiso 1 1 calc R
C2 C 0.1964(4) 0.0276(4) 0.3399(3) 0.0180(13) Uani 1 1 d .
C3 C 0.1059(5) -0.0033(4) 0.2955(4) 0.0221(14) Uani 1 1 d .
H3 H 0.0951 0.0049 0.2539 0.026 Uiso 1 1 calc R
C4 C 0.0334(5) -0.0461(4) 0.3149(4) 0.0254(15) Uani 1 1 d .
H4 H -0.0266 -0.0664 0.2859 0.030 Uiso 1 1 calc R
C5 C 0.0477(5) -0.0594(4) 0.3758(4) 0.0274(17) Uani 1 1 d .
H5 H -0.0023 -0.0889 0.3873 0.033 Uiso 1 1 calc R
C32A C 0.4719(4) 0.1110(4) 0.7091(3) 0.0176(13) Uani 1 1 d .
C6 C 0.1377(4) -0.0285(4) 0.4209(4) 0.0193(13) Uani 1 1 d .
C7 C 0.2139(4) 0.0142(4) 0.4012(3) 0.0145(12) Uani 1 1 d .
C8 C 0.0878(6) -0.0836(6) 0.5011(5) 0.042(2) Uani 1 1 d .
H8A H 0.1112 -0.0837 0.5458 0.063 Uiso 1 1 calc R
H8B H 0.0568 -0.1419 0.4722 0.063 Uiso 1 1 calc R
H8C H 0.0455 -0.0591 0.4974 0.063 Uiso 1 1 calc R
C66A C -0.0118(8) 0.8585(6) 0.8618(6) 0.049(3) Uani 1 1 d .
C9 C 0.4626(5) 0.2897(5) 0.3324(4) 0.0256(16) Uani 1 1 d .
C10 C 0.4269(5) 0.3584(5) 0.3339(4) 0.0239(15) Uani 1 1 d .
C11 C 0.4714(6) 0.4259(6) 0.3038(5) 0.044(2) Uani 1 1 d .
H11A H 0.5366 0.4547 0.3273 0.066 Uiso 1 1 calc R
H11B H 0.4472 0.4672 0.3064 0.066 Uiso 1 1 calc R
H11C H 0.4587 0.3988 0.2583 0.066 Uiso 1 1 calc R
C12 C 0.3232(5) 0.3107(5) 0.2973(4) 0.0321(18) Uani 1 1 d .
H12A H 0.2963 0.2675 0.3170 0.048 Uiso 1 1 calc R
H12B H 0.3102 0.2837 0.2518 0.048 Uiso 1 1 calc R
H12C H 0.2977 0.3511 0.3001 0.048 Uiso 1 1 calc R
C13 C 0.4463(6) 0.4021(5) 0.4080(4) 0.038(2) Uani 1 1 d .
H13A H 0.4174 0.3587 0.4270 0.057 Uiso 1 1 calc R
H13B H 0.4220 0.4433 0.4104 0.057 Uiso 1 1 calc R
H13C H 0.5114 0.4310 0.4321 0.057 Uiso 1 1 calc R
C14 C 0.2770(4) 0.2014(4) 0.4905(4) 0.0183(13) Uani 1 1 d .
C15 C 0.2073(5) 0.2387(4) 0.4792(4) 0.0216(14) Uani 1 1 d .
C16 C 0.1563(7) 0.2151(7) 0.4058(4) 0.049(3) Uani 1 1 d .
H16A H 0.1995 0.2386 0.3848 0.073 Uiso 1 1 calc R
H16B H 0.1129 0.2384 0.3987 0.073 Uiso 1 1 calc R
H16C H 0.1245 0.1534 0.3872 0.073 Uiso 1 1 calc R
C17 C 0.1385(7) 0.2030(7) 0.5121(6) 0.056(3) Uani 1 1 d .
H17A H 0.1704 0.2179 0.5587 0.083 Uiso 1 1 calc R
H17B H 0.1056 0.1413 0.4937 0.083 Uiso 1 1 calc R
H17C H 0.0959 0.2273 0.5048 0.083 Uiso 1 1 calc R
C18 C 0.2608(7) 0.3358(6) 0.5121(7) 0.062(3) Uani 1 1 d .
H18A H 0.3042 0.3603 0.4916 0.093 Uiso 1 1 calc R
H18B H 0.2930 0.3474 0.5582 0.093 Uiso 1 1 calc R
H18C H 0.2190 0.3611 0.5074 0.093 Uiso 1 1 calc R
C19 C 0.5264(5) 0.3563(4) 0.5579(4) 0.0231(14) Uani 1 1 d .
H19A H 0.4653 0.3278 0.5580 0.035 Uiso 1 1 calc R
H19B H 0.5385 0.4130 0.5542 0.035 Uiso 1 1 calc R
H19C H 0.5699 0.3610 0.5982 0.035 Uiso 1 1 calc R
C20 C 0.6181(4) 0.3396(4) 0.4953(3) 0.0170(13) Uani 1 1 d .
C21 C 0.6809(5) 0.4265(4) 0.5163(3) 0.0206(14) Uani 1 1 d .
H21 H 0.6681 0.4686 0.5372 0.025 Uiso 1 1 calc R
C22 C 0.3634(4) -0.2756(4) 0.5370(3) 0.0156(12) Uani 1 1 d .
C23 C 0.2789(5) -0.3018(4) 0.5457(3) 0.0197(13) Uani 1 1 d .
C24 C 0.2172(5) -0.3884(4) 0.5261(3) 0.0213(14) Uani 1 1 d .
H24 H 0.1625 -0.4053 0.5341 0.026 Uiso 1 1 calc R
C25 C 0.2370(5) -0.4492(4) 0.4948(4) 0.0240(15) Uani 1 1 d .
H25 H 0.1944 -0.5072 0.4806 0.029 Uiso 1 1 calc R
C26 C 0.1748(6) -0.2533(6) 0.5697(7) 0.062(4) Uani 1 1 d .
H26A H 0.1730 -0.2024 0.5920 0.094 Uiso 1 1 calc R
H26B H 0.1522 -0.2982 0.5892 0.094 Uiso 1 1 calc R
H26C H 0.1371 -0.2723 0.5239 0.094 Uiso 1 1 calc R
C27 C 0.3957(6) 0.2736(5) 0.6757(4) 0.0317(18) Uani 1 1 d .
H27A H 0.3639 0.2773 0.6340 0.048 Uiso 1 1 calc R
H27B H 0.4529 0.3250 0.6977 0.048 Uiso 1 1 calc R
H27C H 0.3585 0.2680 0.7026 0.048 Uiso 1 1 calc R
C28 C 0.4599(5) 0.1861(4) 0.7223(3) 0.0204(14) Uani 1 1 d .
C29 C 0.4931(5) 0.2410(5) 0.7860(4) 0.0270(16) Uani 1 1 d .
H29 H 0.4852 0.2909 0.7933 0.032 Uiso 1 1 calc R
C30 C 0.5372(5) 0.2214(5) 0.8378(4) 0.0297(17) Uani 1 1 d .
H30 H 0.5609 0.2589 0.8804 0.036 Uiso 1 1 calc R
C31 C 0.5467(5) 0.1463(5) 0.8272(4) 0.0282(16) Uani 1 1 d .
H31 H 0.5754 0.1327 0.8630 0.034 Uiso 1 1 calc R
C32 C 0.5141(4) 0.0913(4) 0.7644(3) 0.0199(13) Uani 1 1 d .
C33 C 0.5679(6) -0.0063(6) 0.7987(4) 0.0345(19) Uani 1 1 d .
H33A H 0.5635 -0.0625 0.7822 0.052 Uiso 1 1 calc R
H33B H 0.5461 -0.0050 0.8348 0.052 Uiso 1 1 calc R
H33C H 0.6308 0.0364 0.8135 0.052 Uiso 1 1 calc R
C34 C 0.2667(4) -0.0227(5) 0.6692(4) 0.0209(14) Uani 1 1 d .
C35 C 0.2221(5) -0.0138(5) 0.7200(4) 0.0293(17) Uani 1 1 d .
C36 C 0.2137(7) 0.0703(7) 0.7278(5) 0.043(2) Uani 1 1 d .
H36A H 0.1856 0.0763 0.7599 0.065 Uiso 1 1 calc R
H36B H 0.1765 0.0695 0.6862 0.065 Uiso 1 1 calc R
H36C H 0.2737 0.1181 0.7424 0.065 Uiso 1 1 calc R
C37 C 0.1293(7) -0.0901(8) 0.6955(5) 0.059(3) Uani 1 1 d U
H37A H 0.0996 -0.0862 0.7269 0.088 Uiso 1 1 calc R
H37B H 0.1361 -0.1423 0.6903 0.088 Uiso 1 1 calc R
H37C H 0.0926 -0.0906 0.6538 0.088 Uiso 1 1 calc R
C38 C 0.2836(6) -0.0105(7) 0.7882(4) 0.042(2) Uani 1 1 d .
H38A H 0.2551 -0.0051 0.8201 0.063 Uiso 1 1 calc R
H38B H 0.3429 0.0383 0.8025 0.063 Uiso 1 1 calc R
H38C H 0.2905 -0.0627 0.7838 0.063 Uiso 1 1 calc R
C39 C 0.3545(7) -0.2124(7) 0.7280(5) 0.049(3) Uani 1 1 d .
H39A H 0.3711 -0.2483 0.7519 0.073 Uiso 1 1 calc R
H39B H 0.2938 -0.2460 0.6953 0.073 Uiso 1 1 calc R
H39C H 0.3554 -0.1654 0.7581 0.073 Uiso 1 1 calc R
C40 C 0.6329(5) 0.0404(4) 0.6666(4) 0.0222(14) Uani 1 1 d .
H40A H 0.6891 0.0442 0.6618 0.033 Uiso 1 1 calc R
H40B H 0.6405 0.0524 0.7125 0.033 Uiso 1 1 calc R
H40C H 0.6177 0.0817 0.6493 0.033 Uiso 1 1 calc R
C41 C 0.2820(5) -0.1310(5) 0.4752(4) 0.0252(15) Uani 1 1 d .
H41A H 0.2559 -0.1073 0.4438 0.038 Uiso 1 1 calc R
H41B H 0.2336 -0.1771 0.4809 0.038 Uiso 1 1 calc R
H41C H 0.3194 -0.1528 0.4593 0.038 Uiso 1 1 calc R
C42 C 0.5509(5) 0.1801(5) 0.5820(4) 0.0264(16) Uani 1 1 d .
H42A H 0.5935 0.2106 0.5628 0.040 Uiso 1 1 calc R
H42B H 0.5648 0.1357 0.5947 0.040 Uiso 1 1 calc R
H42C H 0.5559 0.2198 0.6203 0.040 Uiso 1 1 calc R
C43 C 0.3739(5) 0.6033(5) 0.9321(4) 0.0262(16) Uani 1 1 d .
H43A H 0.3425 0.6074 0.8905 0.039 Uiso 1 1 calc R
H43B H 0.4227 0.5894 0.9287 0.039 Uiso 1 1 calc R
H43C H 0.3991 0.6575 0.9656 0.039 Uiso 1 1 calc R
C44 C 0.3451(4) 0.5225(4) 1.0083(3) 0.0150(12) Uani 1 1 d .
C45 C 0.4382(5) 0.5516(5) 1.0433(4) 0.0240(15) Uani 1 1 d .
H45 H 0.4826 0.5848 1.0284 0.029 Uiso 1 1 calc R
C46 C -0.2783(4) 0.5274(4) 0.9689(3) 0.0162(13) Uani 1 1 d .
C47 C -0.3069(5) 0.5503(5) 0.9133(4) 0.0207(14) Uani 1 1 d .
C48 C -0.3989(5) 0.5212(5) 0.8777(4) 0.0244(15) Uani 1 1 d .
H48 H -0.4169 0.5362 0.8397 0.029 Uiso 1 1 calc R
C49 C -0.4634(5) 0.4700(5) 0.8992(4) 0.0272(16) Uani 1 1 d .
H49 H -0.5254 0.4492 0.8746 0.033 Uiso 1 1 calc R
C50 C -0.2601(6) 0.6247(6) 0.8385(4) 0.039(2) Uani 1 1 d .
H50A H -0.2056 0.6637 0.8335 0.058 Uiso 1 1 calc R
H50B H -0.3005 0.6510 0.8388 0.058 Uiso 1 1 calc R
H50C H -0.2906 0.5722 0.8023 0.058 Uiso 1 1 calc R
C51 C 0.2117(5) 0.5101(5) 0.7649(4) 0.0284(16) Uani 1 1 d .
C52 C 0.1782(7) 0.3702(7) 0.6945(6) 0.053(3) Uani 1 1 d .
H52A H 0.1229 0.3673 0.6655 0.080 Uiso 1 1 calc R
H52B H 0.1657 0.3468 0.7292 0.080 Uiso 1 1 calc R
H52C H 0.2001 0.3374 0.6700 0.080 Uiso 1 1 calc R
C53 C 0.3380(7) 0.4683(7) 0.7695(5) 0.045(2) Uani 1 1 d .
H53A H 0.3252 0.4417 0.8027 0.068 Uiso 1 1 calc R
H53B H 0.3825 0.5278 0.7902 0.068 Uiso 1 1 calc R
H53C H 0.3620 0.4387 0.7444 0.068 Uiso 1 1 calc R
C54 C 0.2699(7) 0.5055(8) 0.6707(5) 0.049(3) Uani 1 1 d .
H54A H 0.2139 0.5017 0.6419 0.074 Uiso 1 1 calc R
H54B H 0.2939 0.4760 0.6454 0.074 Uiso 1 1 calc R
H54C H 0.3140 0.5651 0.6911 0.074 Uiso 1 1 calc R
C55 C 0.2505(6) 0.4633(6) 0.7240(4) 0.0341(18) Uani 1 1 d .
C56 C -0.0436(5) 0.3586(4) 0.7376(3) 0.0218(14) Uani 1 1 d .
C57 C -0.1067(5) 0.3103(5) 0.6741(4) 0.0323(18) Uani 1 1 d .
H57 H -0.1109 0.2572 0.6540 0.039 Uiso 1 1 calc R
C58 C -0.1631(5) 0.3413(5) 0.6408(4) 0.0334(18) Uani 1 1 d .
H58 H -0.2055 0.3085 0.5985 0.040 Uiso 1 1 calc R
C58A C -0.0356(4) 0.4413(4) 0.7680(3) 0.0186(13) Uani 1 1 d .
C59 C -0.1573(5) 0.4204(5) 0.6695(3) 0.0287(16) Uani 1 1 d .
H59 H -0.1966 0.4401 0.6471 0.034 Uiso 1 1 calc R
C60 C -0.0925(4) 0.4703(4) 0.7321(3) 0.0172(13) Uani 1 1 d .
C61 C -0.1354(6) 0.5835(6) 0.7284(4) 0.0364(19) Uani 1 1 d .
H61A H -0.1213 0.6397 0.7547 0.055 Uiso 1 1 calc R
H61B H -0.1990 0.5451 0.7178 0.055 Uiso 1 1 calc R
H61C H -0.1237 0.5876 0.6884 0.055 Uiso 1 1 calc R
C62 C 0.0042(6) 0.2493(5) 0.7511(4) 0.0357(19) Uani 1 1 d .
H62A H 0.0492 0.2397 0.7815 0.054 Uiso 1 1 calc R
H62B H 0.0116 0.2420 0.7091 0.054 Uiso 1 1 calc R
H62C H -0.0563 0.2085 0.7461 0.054 Uiso 1 1 calc R
C63 C 0.2211(5) 0.6377(4) 1.0042(3) 0.0204(14) Uani 1 1 d .
H63A H 0.2573 0.6095 1.0202 0.031 Uiso 1 1 calc R
H63B H 0.1898 0.6456 1.0336 0.031 Uiso 1 1 calc R
H63C H 0.2604 0.6930 1.0022 0.031 Uiso 1 1 calc R
C64 C 0.1227(7) 0.7083(6) 0.7629(5) 0.044(2) Uani 1 1 d .
H64A H 0.1542 0.7029 0.7331 0.067 Uiso 1 1 calc R
H64B H 0.1541 0.7661 0.7925 0.067 Uiso 1 1 calc R
H64C H 0.0608 0.6961 0.7381 0.067 Uiso 1 1 calc R
C65 C -0.0212(5) 0.7769(4) 0.8822(4) 0.0213(14) Uani 1 1 d .
C66 C 0.0883(7) 0.9153(6) 0.8772(6) 0.062(3) Uani 1 1 d .
H66A H 0.1148 0.8819 0.8589 0.093 Uiso 1 1 calc R
H66B H 0.1196 0.9387 0.9242 0.093 Uiso 1 1 calc R
H66C H 0.0945 0.9617 0.8582 0.093 Uiso 1 1 calc R
C67 C -0.0571(7) 0.8286(7) 0.7851(6) 0.057(3) Uani 1 1 d .
H67A H -0.1217 0.7921 0.7720 0.086 Uiso 1 1 calc R
H67B H -0.0293 0.7972 0.7661 0.086 Uiso 1 1 calc R
H67C H -0.0481 0.8783 0.7698 0.086 Uiso 1 1 calc R
C68 C -0.0637(10) 0.8968(9) 0.8892(8) 0.081(4) Uani 1 1 d U
H68A H -0.1262 0.8540 0.8761 0.122 Uiso 1 1 calc R
H68B H -0.0625 0.9444 0.8727 0.122 Uiso 1 1 calc R
H68C H -0.0361 0.9171 0.9365 0.122 Uiso 1 1 calc R
C69 C 0.0441(7) 0.8702(6) 1.1224(5) 0.052(3) Uani 1 1 d .
H69A H -0.0132 0.8387 1.1275 0.078 Uiso 1 1 calc R
H69B H 0.0483 0.9243 1.1164 0.078 Uiso 1 1 calc R
H69C H 0.0940 0.8808 1.1612 0.078 Uiso 1 1 calc R
C70 C 0.1276(5) 0.8561(4) 1.0510(4) 0.0217(14) Uani 1 1 d .
C71 C 0.1911(5) 0.9419(5) 1.0760(4) 0.0292(17) Uani 1 1 d .
H71 H 0.1844 0.9804 1.1065 0.035 Uiso 1 1 calc R
C72 C 0.2661(6) 0.9704(5) 1.0549(4) 0.0357(19) Uani 1 1 d .
H72 H 0.3099 1.0280 1.0717 0.043 Uiso 1 1 calc R
C73 C 0.2748(5) 0.9135(5) 1.0097(4) 0.0312(18) Uani 1 1 d .
H73 H 0.3251 0.9326 0.9963 0.037 Uiso 1 1 calc R
C74 C 0.2096(5) 0.8277(4) 0.9835(4) 0.0217(14) Uani 1 1 d .
C75 C 0.2895(5) 0.7868(6) 0.9191(5) 0.039(2) Uani 1 1 d .
H75A H 0.2797 0.7400 0.8838 0.058 Uiso 1 1 calc R
H75B H 0.3388 0.7956 0.9576 0.058 Uiso 1 1 calc R
H75C H 0.3050 0.8385 0.9061 0.058 Uiso 1 1 calc R
C76 C -0.1900(5) 0.7077(4) 1.0802(4) 0.0210(14) Uani 1 1 d .
C77 C -0.2047(6) 0.8440(5) 1.0993(4) 0.0306(17) Uani 1 1 d .
H77A H -0.2455 0.8690 1.1028 0.046 Uiso 1 1 calc R
H77B H -0.1837 0.8560 1.0639 0.046 Uiso 1 1 calc R
H77C H -0.1529 0.8683 1.1400 0.046 Uiso 1 1 calc R
C78 C -0.2559(5) 0.7458(5) 1.0854(4) 0.0289(17) Uani 1 1 d .
C79 C -0.2951(6) 0.7241(5) 1.1393(5) 0.041(2) Uani 1 1 d .
H79A H -0.3361 0.7493 1.1413 0.061 Uiso 1 1 calc R
H79B H -0.2457 0.7469 1.1811 0.061 Uiso 1 1 calc R
H79C H -0.3279 0.6625 1.1290 0.061 Uiso 1 1 calc R
C80 C -0.3365(6) 0.7058(6) 1.0178(5) 0.044(2) Uani 1 1 d .
H80A H -0.3793 0.7289 1.0196 0.065 Uiso 1 1 calc R
H80B H -0.3670 0.6442 1.0084 0.065 Uiso 1 1 calc R
H80C H -0.3130 0.7197 0.9838 0.065 Uiso 1 1 calc R
C81 C -0.1405(7) 0.4867(6) 0.8818(5) 0.050(3) Uani 1 1 d .
H81A H -0.1856 0.4792 0.9023 0.075 Uiso 1 1 calc R
H81B H -0.1158 0.4464 0.8883 0.075 Uiso 1 1 calc R
H81C H -0.1688 0.4765 0.8353 0.075 Uiso 1 1 calc R
C82 C 0.1360(4) 0.7966(4) 1.0053(3) 0.0179(13) Uani 1 1 d .
C83 C 0.0778(5) 0.6793(6) 1.1218(5) 0.037(2) Uani 1 1 d .
H83A H 0.0872 0.6580 1.1591 0.056 Uiso 1 1 calc R
H83B H 0.0989 0.7406 1.1369 0.056 Uiso 1 1 calc R
H83C H 0.1116 0.6670 1.0958 0.056 Uiso 1 1 calc R
O38 O 0.1209(3) 0.6487(3) 0.7998(3) 0.0226(10) Uani 1 1 d .
O1 O 0.2744(3) 0.0766(3) 0.3291(2) 0.0173(9) Uani 1 1 d .
O2 O 0.2999(3) 0.0421(3) 0.4427(2) 0.0139(9) Uani 1 1 d .
O3 O 0.1625(3) -0.0333(3) 0.4831(3) 0.0225(10) Uani 1 1 d .
O4 O 0.4364(3) 0.2356(3) 0.3618(2) 0.0214(10) Uani 1 1 d .
O5 O 0.5097(5) 0.2872(4) 0.2976(4) 0.0455(17) Uani 1 1 d .
O6 O 0.3296(3) 0.2152(3) 0.4583(2) 0.0197(10) Uani 1 1 d .
O7 O 0.2797(3) 0.1615(3) 0.5334(2) 0.0205(10) Uani 1 1 d .
O8 O 0.2658(3) -0.2343(3) 0.5755(3) 0.0228(11) Uani 1 1 d .
O9 O 0.5136(3) 0.0118(3) 0.7477(2) 0.0229(10) Uani 1 1 d .
O10 O 0.4441(3) 0.0605(3) 0.6476(2) 0.0157(9) Uani 1 1 d .
O11 O 0.4135(3) 0.1989(3) 0.6648(2) 0.0207(10) Uani 1 1 d .
O12 O 0.5346(3) 0.3075(3) 0.5032(2) 0.0167(9) Uani 1 1 d .
O13 O 0.3365(3) -0.0660(3) 0.5360(2) 0.0168(9) Uani 1 1 d .
O14 O 0.2592(3) 0.0167(3) 0.6270(2) 0.0213(10) Uani 1 1 d .
O15 O 0.3054(3) -0.0715(3) 0.6707(3) 0.0228(10) Uani 1 1 d .
O16 O 0.4201(4) -0.1781(3) 0.6957(3) 0.0277(12) Uani 1 1 d .
O17 O 0.5598(3) -0.0457(3) 0.6307(2) 0.0163(9) Uani 1 1 d .
O18 O 0.4245(3) -0.1926(3) 0.5579(2) 0.0150(9) Uani 1 1 d .
O19 O 0.4610(3) 0.1426(3) 0.5356(2) 0.0145(9) Uani 1 1 d .
O20 O 0.3099(3) 0.5362(3) 0.9493(2) 0.0190(10) Uani 1 1 d .
O21 O 0.1785(3) 0.3389(3) 0.8836(2) 0.0215(10) Uani 1 1 d .
O22 O 0.0163(3) 0.3357(3) 0.7762(2) 0.0228(10) Uani 1 1 d .
O23 O 0.0241(3) 0.4865(3) 0.8286(2) 0.0157(9) Uani 1 1 d .
O24 O -0.0789(3) 0.5507(3) 0.7648(2) 0.0187(10) Uani 1 1 d .
O25 O 0.1961(4) 0.4845(3) 0.8129(3) 0.0265(11) Uani 1 1 d .
O26 O 0.2013(5) 0.5714(5) 0.7507(3) 0.0475(18) Uani 1 1 d .
O27 O 0.1555(3) 0.5860(3) 0.9401(2) 0.0154(9) Uani 1 1 d .
O28 O 0.2075(3) 0.7664(3) 0.9339(3) 0.0223(10) Uani 1 1 d .
O29 O 0.0749(3) 0.7133(3) 0.9827(2) 0.0150(9) Uani 1 1 d .
O30 O 0.0490(3) 0.8205(3) 1.0658(3) 0.0247(11) Uani 1 1 d .
O31 O -0.1492(3) 0.7264(3) 1.0405(3) 0.0214(10) Uani 1 1 d .
O32 O -0.2356(3) 0.6057(3) 0.8988(3) 0.0268(12) Uani 1 1 d .
O33 O -0.1880(3) 0.5520(3) 1.0018(2) 0.0143(9) Uani 1 1 d .
O34 O 0.0111(3) 0.7313(3) 0.8559(3) 0.0224(10) Uani 1 1 d .
O35 O -0.0623(3) 0.7582(3) 0.9209(3) 0.0219(10) Uani 1 1 d .
O36 O -0.0174(3) 0.6384(3) 1.0825(2) 0.0183(9) Uani 1 1 d .
O37 O -0.0703(3) 0.5702(3) 0.9098(2) 0.0149(9) Uani 1 1 d .
Dy1 Dy 0.422068(19) 0.152459(17) 0.431202(15) 0.01214(8) Uani 1 1 d .
Dy2 Dy 0.336906(19) 0.064339(18) 0.557002(15) 0.01341(8) Uani 1 1 d .
Dy3 Dy 0.41408(2) -0.085040(18) 0.627583(15) 0.01457(8) Uani 1 1 d .
Dy4 Dy 0.13257(2) 0.450162(18) 0.890088(15) 0.01378(8) Uani 1 1 d .
Dy5 Dy 0.054245(19) 0.625818(17) 0.882195(14) 0.01259(8) Uani 1 1 d .
Dy6 Dy -0.072999(19) 0.667596(18) 0.988916(15) 0.01369(8) Uani 1 1 d .

loop_
_atom_site_aniso_label
_atom_site_aniso_U_11
_atom_site_aniso_U_22
_atom_site_aniso_U_33
_atom_site_aniso_U_23
_atom_site_aniso_U_13
_atom_site_aniso_U_12
C1 0.030(4) 0.025(3) 0.018(3) 0.007(3) 0.005(3) 0.012(3)
C2 0.014(3) 0.015(3) 0.026(4) 0.003(3) 0.007(3) 0.008(2)
C3 0.023(4) 0.018(3) 0.018(3) 0.001(3) 0.000(3) 0.010(3)
C4 0.013(3) 0.021(3) 0.030(4) -0.002(3) -0.005(3) 0.007(3)
C5 0.009(3) 0.018(3) 0.048(5) 0.003(3) 0.012(3) 0.002(3)
C32A 0.016(3) 0.017(3) 0.020(3) 0.004(3) 0.009(3) 0.006(2)
C6 0.015(3) 0.016(3) 0.025(4) 0.003(3) 0.006(3) 0.008(2)
C7 0.010(3) 0.010(3) 0.022(3) 0.003(2) 0.004(3) 0.006(2)
C8 0.024(4) 0.051(5) 0.040(5) 0.016(4) 0.018(4) 0.001(4)
C66A 0.084(8) 0.037(5) 0.074(7) 0.044(5) 0.057(6) 0.046(5)
C9 0.024(4) 0.021(3) 0.029(4) 0.010(3) 0.003(3) 0.011(3)
C10 0.020(3) 0.023(3) 0.032(4) 0.018(3) 0.004(3) 0.013(3)
C11 0.028(4) 0.042(5) 0.074(7) 0.044(5) 0.016(4) 0.018(4)
C12 0.017(4) 0.037(4) 0.045(5) 0.023(4) 0.008(3) 0.013(3)
C13 0.042(5) 0.021(4) 0.045(5) 0.008(3) 0.000(4) 0.020(4)
C14 0.014(3) 0.012(3) 0.026(4) 0.001(3) 0.006(3) 0.006(2)
C15 0.020(3) 0.019(3) 0.031(4) 0.007(3) 0.010(3) 0.015(3)
C16 0.049(6) 0.078(7) 0.033(5) 0.011(5) 0.003(4) 0.053(6)
C17 0.055(6) 0.064(7) 0.100(9) 0.048(7) 0.055(7) 0.050(6)
C18 0.046(6) 0.022(4) 0.114(10) 0.008(5) 0.016(6) 0.024(4)
C19 0.017(3) 0.023(3) 0.023(4) -0.002(3) 0.005(3) 0.009(3)
C20 0.015(3) 0.014(3) 0.018(3) 0.004(2) 0.003(3) 0.006(2)
C21 0.021(3) 0.010(3) 0.022(3) 0.002(2) 0.002(3) 0.004(2)
C22 0.012(3) 0.013(3) 0.015(3) 0.005(2) 0.000(2) 0.001(2)
C23 0.018(3) 0.016(3) 0.022(3) 0.007(3) 0.004(3) 0.007(3)
C24 0.014(3) 0.019(3) 0.024(4) 0.010(3) 0.002(3) 0.002(3)
C25 0.019(3) 0.014(3) 0.029(4) 0.010(3) 0.002(3) 0.001(3)
C26 0.019(4) 0.039(5) 0.114(10) -0.006(6) 0.030(6) 0.006(4)
C27 0.037(4) 0.019(3) 0.039(5) 0.002(3) 0.011(4) 0.016(3)
C28 0.021(3) 0.017(3) 0.021(3) 0.002(3) 0.010(3) 0.006(3)
C29 0.027(4) 0.027(4) 0.026(4) -0.002(3) 0.009(3) 0.015(3)
C30 0.026(4) 0.026(4) 0.019(4) -0.008(3) -0.001(3) 0.006(3)
C31 0.030(4) 0.034(4) 0.020(4) 0.006(3) 0.006(3) 0.016(3)
C32 0.015(3) 0.024(3) 0.015(3) 0.000(3) 0.003(3) 0.006(3)
C33 0.036(5) 0.046(5) 0.021(4) 0.012(4) -0.001(3) 0.024(4)
C34 0.011(3) 0.026(3) 0.023(4) 0.004(3) 0.007(3) 0.006(3)
C35 0.027(4) 0.036(4) 0.032(4) 0.011(3) 0.023(3) 0.013(3)
C36 0.062(6) 0.066(6) 0.042(5) 0.028(5) 0.038(5) 0.053(5)
C37 0.041(5) 0.078(6) 0.050(5) 0.013(5) 0.038(4) 0.010(4)
C38 0.043(5) 0.068(6) 0.031(5) 0.016(4) 0.022(4) 0.036(5)
C39 0.065(7) 0.053(6) 0.065(7) 0.037(5) 0.052(6) 0.035(5)
C40 0.018(3) 0.019(3) 0.027(4) 0.004(3) 0.009(3) 0.007(3)
C41 0.022(4) 0.022(3) 0.024(4) 0.000(3) 0.000(3) 0.010(3)
C42 0.021(4) 0.031(4) 0.028(4) 0.015(3) 0.009(3) 0.010(3)
C43 0.025(4) 0.033(4) 0.028(4) 0.018(3) 0.016(3) 0.012(3)
C44 0.013(3) 0.021(3) 0.017(3) 0.008(3) 0.006(2) 0.012(2)
C45 0.013(3) 0.027(3) 0.035(4) 0.013(3) 0.011(3) 0.007(3)
C46 0.010(3) 0.017(3) 0.022(3) 0.006(3) 0.005(3) 0.006(2)
C47 0.016(3) 0.028(3) 0.022(4) 0.015(3) 0.008(3) 0.010(3)
C48 0.020(3) 0.033(4) 0.023(4) 0.018(3) 0.002(3) 0.015(3)
C49 0.013(3) 0.036(4) 0.029(4) 0.013(3) 0.001(3) 0.011(3)
C50 0.028(4) 0.049(5) 0.030(4) 0.026(4) 0.003(3) 0.007(4)
C51 0.026(4) 0.043(4) 0.022(4) 0.010(3) 0.015(3) 0.017(3)
C52 0.057(7) 0.057(6) 0.056(7) 0.013(5) 0.026(5) 0.032(5)
C53 0.047(5) 0.084(7) 0.037(5) 0.029(5) 0.026(4) 0.051(6)
C54 0.052(6) 0.092(8) 0.033(5) 0.029(5) 0.027(5) 0.050(6)
C55 0.041(5) 0.052(5) 0.030(4) 0.018(4) 0.023(4) 0.033(4)
C56 0.024(4) 0.018(3) 0.016(3) 0.003(3) 0.006(3) 0.004(3)
C57 0.032(4) 0.027(4) 0.028(4) 0.000(3) 0.010(3) 0.007(3)
C58 0.027(4) 0.038(4) 0.017(4) 0.003(3) 0.002(3) 0.003(3)
C58A 0.015(3) 0.023(3) 0.014(3) 0.005(3) 0.007(3) 0.004(3)
C59 0.028(4) 0.039(4) 0.011(3) 0.005(3) 0.002(3) 0.011(3)
C60 0.015(3) 0.022(3) 0.010(3) 0.005(2) 0.002(2) 0.005(3)
C61 0.037(5) 0.037(4) 0.036(5) 0.013(4) 0.001(4) 0.025(4)
C62 0.047(5) 0.025(4) 0.024(4) -0.006(3) 0.002(4) 0.018(4)
C63 0.020(3) 0.020(3) 0.017(3) 0.002(3) 0.002(3) 0.010(3)
C64 0.063(6) 0.058(6) 0.060(6) 0.048(5) 0.047(5) 0.047(5)
C65 0.022(3) 0.016(3) 0.033(4) 0.012(3) 0.015(3) 0.011(3)
C66 0.060(7) 0.020(4) 0.070(7) 0.025(5) -0.006(6) -0.005(4)
C67 0.038(5) 0.049(6) 0.080(8) 0.051(6) 0.005(5) 0.013(4)
C68 0.109(8) 0.071(7) 0.105(8) 0.039(6) 0.072(7) 0.055(6)
C69 0.044(6) 0.042(5) 0.048(6) -0.014(4) 0.020(5) 0.007(4)
C70 0.022(3) 0.015(3) 0.021(3) 0.003(3) 0.004(3) 0.005(3)
C71 0.030(4) 0.016(3) 0.032(4) 0.002(3) 0.010(3) 0.004(3)
C72 0.030(4) 0.016(3) 0.046(5) 0.004(3) 0.012(4) -0.001(3)
C73 0.025(4) 0.025(4) 0.033(4) 0.014(3) 0.010(3) -0.001(3)
C74 0.016(3) 0.017(3) 0.023(4) 0.003(3) 0.003(3) 0.002(3)
C75 0.021(4) 0.042(5) 0.044(5) 0.008(4) 0.020(4) 0.002(3)
C76 0.018(3) 0.013(3) 0.031(4) 0.008(3) 0.011(3) 0.005(2)
C77 0.038(4) 0.019(3) 0.047(5) 0.012(3) 0.025(4) 0.018(3)
C78 0.031(4) 0.019(3) 0.047(5) 0.014(3) 0.021(4) 0.014(3)
C79 0.048(5) 0.033(4) 0.072(7) 0.025(4) 0.048(5) 0.028(4)
C80 0.033(5) 0.046(5) 0.054(6) 0.009(5) 0.008(4) 0.027(4)
C81 0.041(5) 0.031(4) 0.054(6) -0.013(4) 0.025(5) -0.004(4)
C82 0.013(3) 0.012(3) 0.023(3) 0.004(3) 0.002(3) 0.003(2)
C83 0.019(4) 0.048(5) 0.043(5) 0.026(4) 0.008(4) 0.011(4)
O38 0.024(3) 0.025(2) 0.026(3) 0.016(2) 0.016(2) 0.010(2)
O1 0.015(2) 0.017(2) 0.018(2) 0.0058(18) 0.0048(19) 0.0064(18)
O2 0.0075(19) 0.0121(19) 0.021(2) 0.0034(17) 0.0031(17) 0.0048(16)
O3 0.014(2) 0.022(2) 0.028(3) 0.006(2) 0.012(2) 0.0024(19)
O4 0.024(3) 0.018(2) 0.024(3) 0.010(2) 0.006(2) 0.011(2)
O5 0.062(4) 0.055(4) 0.072(5) 0.050(4) 0.052(4) 0.047(4)
O6 0.016(2) 0.014(2) 0.028(3) 0.0030(19) 0.008(2) 0.0076(18)
O7 0.024(2) 0.019(2) 0.024(3) 0.005(2) 0.011(2) 0.014(2)
O8 0.011(2) 0.018(2) 0.041(3) 0.008(2) 0.014(2) 0.0054(18)
O9 0.028(3) 0.028(3) 0.019(2) 0.009(2) 0.009(2) 0.018(2)
O10 0.017(2) 0.012(2) 0.018(2) 0.0022(17) 0.0080(19) 0.0059(17)
O11 0.022(2) 0.019(2) 0.021(3) 0.0013(19) 0.006(2) 0.012(2)
O12 0.014(2) 0.014(2) 0.018(2) 0.0006(18) 0.0043(18) 0.0060(17)
O13 0.020(2) 0.013(2) 0.016(2) 0.0006(17) 0.0062(19) 0.0075(18)
O14 0.019(2) 0.027(2) 0.025(3) 0.011(2) 0.013(2) 0.012(2)
O15 0.021(2) 0.023(2) 0.032(3) 0.013(2) 0.015(2) 0.013(2)
O16 0.031(3) 0.030(3) 0.035(3) 0.020(2) 0.021(2) 0.016(2)
O17 0.012(2) 0.014(2) 0.021(2) 0.0035(18) 0.0051(18) 0.0060(17)
O18 0.011(2) 0.0090(19) 0.023(2) 0.0040(17) 0.0061(18) 0.0036(16)
O19 0.010(2) 0.017(2) 0.016(2) 0.0068(18) 0.0029(18) 0.0064(17)
O20 0.012(2) 0.027(2) 0.021(2) 0.012(2) 0.0075(19) 0.0081(19)
O21 0.025(3) 0.021(2) 0.026(3) 0.007(2) 0.012(2) 0.015(2)
O22 0.030(3) 0.017(2) 0.018(2) 0.0002(19) 0.006(2) 0.011(2)
O23 0.015(2) 0.016(2) 0.014(2) 0.0043(17) 0.0045(18) 0.0063(17)
O24 0.019(2) 0.023(2) 0.015(2) 0.0074(19) 0.0037(19) 0.0101(19)
O25 0.030(3) 0.037(3) 0.020(3) 0.012(2) 0.014(2) 0.017(2)
O26 0.084(5) 0.061(4) 0.046(4) 0.039(4) 0.051(4) 0.054(4)
O27 0.014(2) 0.016(2) 0.014(2) 0.0028(17) 0.0037(18) 0.0067(17)
O28 0.014(2) 0.022(2) 0.030(3) 0.011(2) 0.011(2) 0.0042(19)
O29 0.014(2) 0.0109(19) 0.018(2) 0.0036(17) 0.0043(18) 0.0050(17)
O30 0.023(3) 0.017(2) 0.026(3) -0.002(2) 0.008(2) 0.005(2)
O31 0.020(2) 0.018(2) 0.031(3) 0.008(2) 0.013(2) 0.0103(19)
O32 0.019(2) 0.035(3) 0.026(3) 0.021(2) 0.007(2) 0.009(2)
O33 0.011(2) 0.018(2) 0.014(2) 0.0065(18) 0.0034(17) 0.0078(17)
O34 0.025(3) 0.019(2) 0.028(3) 0.013(2) 0.009(2) 0.013(2)
O35 0.022(2) 0.020(2) 0.031(3) 0.015(2) 0.012(2) 0.013(2)
O36 0.017(2) 0.019(2) 0.017(2) 0.0043(18) 0.0052(19) 0.0074(19)
O37 0.014(2) 0.0107(19) 0.017(2) 0.0032(17) 0.0070(18) 0.0021(17)
Dy1 0.01013(14) 0.01055(13) 0.01592(15) 0.00410(11) 0.00433(11) 0.00501(11)
Dy2 0.01168(14) 0.01232(13) 0.01715(16) 0.00325(11) 0.00681(12) 0.00572(11)
Dy3 0.01237(14) 0.01440(14) 0.01911(16) 0.00567(12) 0.00797(12) 0.00641(11)
Dy4 0.01481(15) 0.01523(14) 0.01308(15) 0.00413(11) 0.00569(12) 0.00811(11)
Dy5 0.01171(14) 0.01229(13) 0.01473(15) 0.00605(11) 0.00539(11) 0.00512(11)
Dy6 0.01276(14) 0.01337(14) 0.01614(15) 0.00541(11) 0.00584(12) 0.00623(11)

loop_
_atom_type_symbol
_atom_type_description
_atom_type_scat_dispersion_real
_atom_type_scat_dispersion_imag
_atom_type_scat_source
C C 0.0033 0.0016 'International Tables Vol C Tables 4.2.6.8 and 6.1.1.4'
H H 0.0000 0.0000 'International Tables Vol C Tables 4.2.6.8 and 6.1.1.4'
O O 0.0106 0.0060 'International Tables Vol C Tables 4.2.6.8 and 6.1.1.4'
Dy Dy -0.1892 4.4098 'International Tables Vol C Tables 4.2.6.8 and 6.1.1.4'

loop_
_geom_angle_atom_site_label_1
_geom_angle_atom_site_label_2
_geom_angle_atom_site_label_3
_geom_angle
_geom_angle_site_symmetry_1
_geom_angle_site_symmetry_3
O1 C1 H1A 109.5 . .
O1 C1 H1B 109.5 . .
H1A C1 H1B 109.5 . .
O1 C1 H1C 109.5 . .
H1A C1 H1C 109.5 . .
H1B C1 H1C 109.5 . .
O1 C2 C7 113.7(6) . .
O1 C2 C3 124.6(6) . .
C7 C2 C3 121.5(6) . .
C4 C3 C2 118.6(7) . .
C4 C3 H3 120.7 . .
C2 C3 H3 120.7 . .
C5 C4 C3 121.7(6) . .
C5 C4 H4 119.1 . .
C3 C4 H4 119.1 . .
C4 C5 C6 120.3(7) . .
C4 C5 H5 119.8 . .
C6 C5 H5 119.8 . .
O10 C32A C28 122.1(6) . .
O10 C32A C32 121.6(6) . .
C28 C32A C32 116.3(6) . .
O3 C6 C5 127.0(6) . .
O3 C6 C7 114.1(6) . .
C5 C6 C7 118.9(7) . .
O2 C7 C2 121.3(6) . .
O2 C7 C6 119.9(6) . .
C2 C7 C6 118.8(6) . .
O3 C8 H8A 109.5 . .
O3 C8 H8B 109.5 . .
H8A C8 H8B 109.5 . .
O3 C8 H8C 109.5 . .
H8A C8 H8C 109.5 . .
H8B C8 H8C 109.5 . .
C68 C66A C66 117.7(10) . .
C68 C66A C65 110.0(8) . .
C66 C66A C65 108.6(7) . .
C68 C66A C67 107.8(10) . .
C66 C66A C67 105.4(8) . .
C65 C66A C67 106.7(8) . .
O5 C9 O4 123.7(7) . .
O5 C9 C10 118.2(6) . .
O4 C9 C10 117.8(7) . .
C11 C10 C12 110.9(6) . .
C11 C10 C9 112.9(7) . .
C12 C10 C9 107.0(6) . .
C11 C10 C13 109.9(7) . .
C12 C10 C13 108.5(7) . .
C9 C10 C13 107.5(6) . .
C10 C11 H11A 109.5 . .
C10 C11 H11B 109.5 . .
H11A C11 H11B 109.5 . .
C10 C11 H11C 109.5 . .
H11A C11 H11C 109.5 . .
H11B C11 H11C 109.5 . .
C10 C12 H12A 109.5 . .
C10 C12 H12B 109.5 . .
H12A C12 H12B 109.5 . .
C10 C12 H12C 109.5 . .
H12A C12 H12C 109.5 . .
H12B C12 H12C 109.5 . .
C10 C13 H13A 109.5 . .
C10 C13 H13B 109.5 . .
H13A C13 H13B 109.5 . .
C10 C13 H13C 109.5 . .
H13A C13 H13C 109.5 . .
H13B C13 H13C 109.5 . .
O6 C14 O7 124.3(6) . .
O6 C14 C15 117.7(6) . .
O7 C14 C15 117.9(6) . .
C16 C15 C17 109.1(8) . .
C16 C15 C18 112.7(8) . .
C17 C15 C18 107.7(8) . .
C16 C15 C14 109.4(6) . .
C17 C15 C14 110.7(6) . .
C18 C15 C14 107.2(6) . .
C15 C16 H16A 109.5 . .
C15 C16 H16B 109.5 . .
H16A C16 H16B 109.5 . .
C15 C16 H16C 109.5 . .
H16A C16 H16C 109.5 . .
H16B C16 H16C 109.5 . .
C15 C17 H17A 109.5 . .
C15 C17 H17B 109.5 . .
H17A C17 H17B 109.5 . .
C15 C17 H17C 109.5 . .
H17A C17 H17C 109.5 . .
H17B C17 H17C 109.5 . .
C15 C18 H18A 109.5 . .
C15 C18 H18B 109.5 . .
H18A C18 H18B 109.5 . .
C15 C18 H18C 109.5 . .
H18A C18 H18C 109.5 . .
H18B C18 H18C 109.5 . .
O12 C19 H19A 109.5 . .
O12 C19 H19B 109.5 . .
H19A C19 H19B 109.5 . .
O12 C19 H19C 109.5 . .
H19A C19 H19C 109.5 . .
H19B C19 H19C 109.5 . .
O12 C20 C21 125.2(6) . .
O12 C20 C22 113.8(5) . 2_656
C21 C20 C22 121.0(6) . 2_656
C25 C21 C20 118.7(7) 2_656 .
C25 C21 H21 120.7 2_656 .
C20 C21 H21 120.7 . .
O18 C22 C23 121.3(6) . .
O18 C22 C20 120.7(6) . 2_656
C23 C22 C20 118.0(6) . 2_656
C24 C23 O8 125.4(6) . .
C24 C23 C22 120.9(7) . .
O8 C23 C22 113.6(5) . .
C25 C24 C23 119.8(7) . .
C25 C24 H24 120.1 . .
C23 C24 H24 120.1 . .
C24 C25 C21 121.5(6) . 2_656
C24 C25 H25 119.2 . .
C21 C25 H25 119.2 2_656 .
O8 C26 H26A 109.5 . .
O8 C26 H26B 109.5 . .
H26A C26 H26B 109.5 . .
O8 C26 H26C 109.5 . .
H26A C26 H26C 109.5 . .
H26B C26 H26C 109.5 . .
O11 C27 H27A 109.5 . .
O11 C27 H27B 109.5 . .
H27A C27 H27B 109.5 . .
O11 C27 H27C 109.5 . .
H27A C27 H27C 109.5 . .
H27B C27 H27C 109.5 . .
C29 C28 C32A 122.0(7) . .
C29 C28 O11 125.3(6) . .
C32A C28 O11 112.7(6) . .
C30 C29 C28 119.7(7) . .
C30 C29 H29 120.1 . .
C28 C29 H29 120.1 . .
C29 C30 C31 120.1(7) . .
C29 C30 H30 120.0 . .
C31 C30 H30 120.0 . .
C32 C31 C30 120.8(7) . .
C32 C31 H31 119.6 . .
C30 C31 H31 119.6 . .
C31 C32 O9 126.3(7) . .
C31 C32 C32A 120.9(7) . .
O9 C32 C32A 112.7(6) . .
O9 C33 H33A 109.5 . .
O9 C33 H33B 109.5 . .
H33A C33 H33B 109.5 . .
O9 C33 H33C 109.5 . .
H33A C33 H33C 109.5 . .
H33B C33 H33C 109.5 . .
O14 C34 O15 124.6(6) . .
O14 C34 C35 117.3(6) . .
O15 C34 C35 118.0(6) . .
C37 C35 C36 110.9(8) . .
C37 C35 C34 107.7(7) . .
C36 C35 C34 109.1(6) . .
C37 C35 C38 110.9(7) . .
C36 C35 C38 108.5(7) . .
C34 C35 C38 109.6(6) . .
C35 C36 H36A 109.5 . .
C35 C36 H36B 109.5 . .
H36A C36 H36B 109.5 . .
C35 C36 H36C 109.5 . .
H36A C36 H36C 109.5 . .
H36B C36 H36C 109.5 . .
C35 C37 H37A 109.5 . .
C35 C37 H37B 109.5 . .
H37A C37 H37B 109.5 . .
C35 C37 H37C 109.5 . .
H37A C37 H37C 109.5 . .
H37B C37 H37C 109.5 . .
C35 C38 H38A 109.5 . .
C35 C38 H38B 109.5 . .
H38A C38 H38B 109.5 . .
C35 C38 H38C 109.5 . .
H38A C38 H38C 109.5 . .
H38B C38 H38C 109.5 . .
O16 C39 H39A 109.5 . .
O16 C39 H39B 109.5 . .
H39A C39 H39B 109.5 . .
O16 C39 H39C 109.5 . .
H39A C39 H39C 109.5 . .
H39B C39 H39C 109.5 . .
O17 C40 H40A 109.5 . .
O17 C40 H40B 109.5 . .
H40A C40 H40B 109.5 . .
O17 C40 H40C 109.5 . .
H40A C40 H40C 109.5 . .
H40B C40 H40C 109.5 . .
O13 C41 H41A 109.5 . .
O13 C41 H41B 109.5 . .
H41A C41 H41B 109.5 . .
O13 C41 H41C 109.5 . .
H41A C41 H41C 109.5 . .
H41B C41 H41C 109.5 . .
O19 C42 H42A 109.5 . .
O19 C42 H42B 109.5 . .
H42A C42 H42B 109.5 . .
O19 C42 H42C 109.5 . .
H42A C42 H42C 109.5 . .
H42B C42 H42C 109.5 . .
O20 C43 H43A 109.5 . .
O20 C43 H43B 109.5 . .
H43A C43 H43B 109.5 . .
O20 C43 H43C 109.5 . .
H43A C43 H43C 109.5 . .
H43B C43 H43C 109.5 . .
O20 C44 C45 125.0(6) . .
O20 C44 C46 114.5(5) . 2_567
C45 C44 C46 120.4(6) . 2_567
C49 C45 C44 118.6(6) 2_567 .
C49 C45 H45 120.7 2_567 .
C44 C45 H45 120.7 . .
O33 C46 C47 121.6(6) . .
O33 C46 C44 119.9(6) . 2_567
C47 C46 C44 118.5(6) . 2_567
C48 C47 C46 121.6(6) . .
C48 C47 O32 124.7(6) . .
C46 C47 O32 113.7(6) . .
C49 C48 C47 119.2(6) . .
C49 C48 H48 120.4 . .
C47 C48 H48 120.4 . .
C48 C49 C45 121.5(6) . 2_567
C48 C49 H49 119.2 . .
C45 C49 H49 119.2 2_567 .
O32 C50 H50A 109.5 . .
O32 C50 H50B 109.5 . .
H50A C50 H50B 109.5 . .
O32 C50 H50C 109.5 . .
H50A C50 H50C 109.5 . .
H50B C50 H50C 109.5 . .
O26 C51 O25 124.3(7) . .
O26 C51 C55 118.7(7) . .
O25 C51 C55 117.0(7) . .
C55 C52 H52A 109.5 . .
C55 C52 H52B 109.5 . .
H52A C52 H52B 109.5 . .
C55 C52 H52C 109.5 . .
H52A C52 H52C 109.5 . .
H52B C52 H52C 109.5 . .
C55 C53 H53A 109.5 . .
C55 C53 H53B 109.5 . .
H53A C53 H53B 109.5 . .
C55 C53 H53C 109.5 . .
H53A C53 H53C 109.5 . .
H53B C53 H53C 109.5 . .
C55 C54 H54A 109.5 . .
C55 C54 H54B 109.5 . .
H54A C54 H54B 109.5 . .
C55 C54 H54C 109.5 . .
H54A C54 H54C 109.5 . .
H54B C54 H54C 109.5 . .
C52 C55 C53 109.8(8) . .
C52 C55 C54 111.8(8) . .
C53 C55 C54 110.1(7) . .
C52 C55 C51 106.0(7) . .
C53 C55 C51 109.1(7) . .
C54 C55 C51 109.9(7) . .
O22 C56 C57 126.1(7) . .
O22 C56 C58A 113.8(6) . .
C57 C56 C58A 120.1(7) . .
C58 C57 C56 119.9(8) . .
C58 C57 H57 120.0 . .
C56 C57 H57 120.0 . .
C57 C58 C59 120.9(7) . .
C57 C58 H58 119.6 . .
C59 C58 H58 119.6 . .
O23 C58A C60 122.6(6) . .
O23 C58A C56 119.7(6) . .
C60 C58A C56 117.7(6) . .
C58 C59 C60 119.6(7) . .
C58 C59 H59 120.2 . .
C60 C59 H59 120.2 . .
O24 C60 C59 124.8(6) . .
O24 C60 C58A 113.5(6) . .
C59 C60 C58A 121.7(7) . .
O24 C61 H61A 109.5 . .
O24 C61 H61B 109.5 . .
H61A C61 H61B 109.5 . .
O24 C61 H61C 109.5 . .
H61A C61 H61C 109.5 . .
H61B C61 H61C 109.5 . .
O22 C62 H62A 109.5 . .
O22 C62 H62B 109.5 . .
H62A C62 H62B 109.5 . .
O22 C62 H62C 109.5 . .
H62A C62 H62C 109.5 . .
H62B C62 H62C 109.5 . .
O27 C63 H63A 109.5 . .
O27 C63 H63B 109.5 . .
H63A C63 H63B 109.5 . .
O27 C63 H63C 109.5 . .
H63A C63 H63C 109.5 . .
H63B C63 H63C 109.5 . .
O38 C64 H64A 109.5 . .
O38 C64 H64B 109.5 . .
H64A C64 H64B 109.5 . .
O38 C64 H64C 109.5 . .
H64A C64 H64C 109.5 . .
H64B C64 H64C 109.5 . .
O35 C65 O34 124.6(6) . .
O35 C65 C66A 118.5(6) . .
O34 C65 C66A 116.9(6) . .
C66A C66 H66A 109.5 . .
C66A C66 H66B 109.5 . .
H66A C66 H66B 109.5 . .
C66A C66 H66C 109.5 . .
H66A C66 H66C 109.5 . .
H66B C66 H66C 109.5 . .
C66A C67 H67A 109.5 . .
C66A C67 H67B 109.5 . .
H67A C67 H67B 109.5 . .
C66A C67 H67C 109.5 . .
H67A C67 H67C 109.5 . .
H67B C67 H67C 109.5 . .
C66A C68 H68A 109.5 . .
C66A C68 H68B 109.5 . .
H68A C68 H68B 109.5 . .
C66A C68 H68C 109.5 . .
H68A C68 H68C 109.5 . .
H68B C68 H68C 109.5 . .
O30 C69 H69A 109.5 . .
O30 C69 H69B 109.5 . .
H69A C69 H69B 109.5 . .
O30 C69 H69C 109.5 . .
H69A C69 H69C 109.5 . .
H69B C69 H69C 109.5 . .
C71 C70 O30 124.8(7) . .
C71 C70 C82 121.8(7) . .
O30 C70 C82 113.4(6) . .
C70 C71 C72 119.0(7) . .
C70 C71 H71 120.5 . .
C72 C71 H71 120.5 . .
C73 C72 C71 120.0(7) . .
C73 C72 H72 120.0 . .
C71 C72 H72 120.0 . .
C72 C73 C74 120.9(7) . .
C72 C73 H73 119.6 . .
C74 C73 H73 119.6 . .
O28 C74 C73 125.8(7) . .
O28 C74 C82 113.7(6) . .
C73 C74 C82 120.5(7) . .
O28 C75 H75A 109.5 . .
O28 C75 H75B 109.5 . .
H75A C75 H75B 109.5 . .
O28 C75 H75C 109.5 . .
H75A C75 H75C 109.5 . .
H75B C75 H75C 109.5 . .
O31 C76 O21 124.6(6) . 2_567
O31 C76 C78 116.9(6) . .
O21 C76 C78 118.5(6) 2_567 .
C78 C77 H77A 109.5 . .
C78 C77 H77B 109.5 . .
H77A C77 H77B 109.5 . .
C78 C77 H77C 109.5 . .
H77A C77 H77C 109.5 . .
H77B C77 H77C 109.5 . .
C76 C78 C77 108.5(6) . .
C76 C78 C79 111.7(6) . .
C77 C78 C79 110.9(7) . .
C76 C78 C80 107.6(7) . .
C77 C78 C80 109.5(7) . .
C79 C78 C80 108.6(7) . .
C78 C79 H79A 109.5 . .
C78 C79 H79B 109.5 . .
H79A C79 H79B 109.5 . .
C78 C79 H79C 109.5 . .
H79A C79 H79C 109.5 . .
H79B C79 H79C 109.5 . .
C78 C80 H80A 109.5 . .
C78 C80 H80B 109.5 . .
H80A C80 H80B 109.5 . .
C78 C80 H80C 109.5 . .
H80A C80 H80C 109.5 . .
H80B C80 H80C 109.5 . .
O37 C81 H81A 109.5 . .
O37 C81 H81B 109.5 . .
H81A C81 H81B 109.5 . .
O37 C81 H81C 109.5 . .
H81A C81 H81C 109.5 . .
H81B C81 H81C 109.5 . .
O29 C82 C70 121.1(6) . .
O29 C82 C74 121.2(6) . .
C70 C82 C74 117.7(6) . .
O36 C83 H83A 109.5 . .
O36 C83 H83B 109.5 . .
H83A C83 H83B 109.5 . .
O36 C83 H83C 109.5 . .
H83A C83 H83C 109.5 . .
H83B C83 H83C 109.5 . .
C64 O38 Dy5 128.2(5) . .
C2 O1 C1 117.8(5) . .
C2 O1 Dy1 115.3(4) . .
C1 O1 Dy1 126.9(4) . .
C7 O2 Dy1 120.3(4) . .
C7 O2 Dy2 122.4(4) . .
Dy1 O2 Dy2 105.74(16) . .
C6 O3 C8 114.8(6) . .
C6 O3 Dy2 115.4(4) . .
C8 O3 Dy2 129.5(5) . .
C9 O4 Dy1 167.1(5) . .
C14 O6 Dy1 134.9(4) . .
C14 O7 Dy2 135.5(4) . .
C23 O8 C26 115.9(6) . .
C23 O8 Dy3 114.6(4) . .
C26 O8 Dy3 129.3(5) . .
C32 O9 C33 115.8(6) . .
C32 O9 Dy3 116.0(4) . .
C33 O9 Dy3 128.3(5) . .
C32A O10 Dy3 120.5(4) . .
C32A O10 Dy2 123.1(4) . .
Dy3 O10 Dy2 105.45(17) . .
C28 O11 C27 115.2(5) . .
C28 O11 Dy2 114.6(4) . .
C27 O11 Dy2 128.4(4) . .
C20 O12 C19 117.2(5) . .
C20 O12 Dy1 115.0(4) . .
C19 O12 Dy1 126.7(4) . .
C41 O13 Dy3 124.9(4) . .
C41 O13 Dy2 122.6(4) . .
Dy3 O13 Dy2 111.82(19) . .
C34 O14 Dy2 136.1(4) . .
C34 O15 Dy3 133.7(4) . .
C39 O16 Dy3 125.2(5) . .
C40 O17 Dy3 122.2(4) . .
C40 O17 Dy1 123.9(4) . 2_656
Dy3 O17 Dy1 113.83(18) . 2_656
C22 O18 Dy3 123.7(4) . .
C22 O18 Dy1 120.7(4) . 2_656
Dy3 O18 Dy1 110.15(17) . 2_656
C42 O19 Dy2 123.1(4) . .
C42 O19 Dy1 125.3(4) . .
Dy2 O19 Dy1 111.63(18) . .
C44 O20 C43 116.3(5) . .
C44 O20 Dy4 115.4(4) . .
C43 O20 Dy4 127.9(4) . .
C76 O21 Dy4 135.0(5) 2_567 .
C56 O22 C62 115.9(6) . .
C56 O22 Dy4 116.6(4) . .
C62 O22 Dy4 127.4(4) . .
C58A O23 Dy5 124.3(4) . .
C58A O23 Dy4 125.5(4) . .
Dy5 O23 Dy4 109.37(18) . .
C60 O24 C61 114.9(6) . .
C60 O24 Dy5 115.3(4) . .
C61 O24 Dy5 129.6(5) . .
C51 O25 Dy4 162.4(5) . .
C63 O27 Dy5 122.4(4) . .
C63 O27 Dy4 123.7(4) . .
Dy5 O27 Dy4 113.60(19) . .
C74 O28 C75 116.9(6) . .
C74 O28 Dy5 114.6(4) . .
C75 O28 Dy5 128.5(5) . .
C82 O29 Dy5 120.8(4) . .
C82 O29 Dy6 121.3(4) . .
Dy5 O29 Dy6 105.56(17) . .
C70 O30 C69 117.4(6) . .
C70 O30 Dy6 115.7(4) . .
C69 O30 Dy6 126.8(5) . .
C76 O31 Dy6 134.7(4) . .
C47 O32 C50 116.4(6) . .
C47 O32 Dy6 115.4(4) . .
C50 O32 Dy6 128.1(4) . .
C46 O33 Dy4 122.5(4) . 2_567
C46 O33 Dy6 121.3(4) . .
Dy4 O33 Dy6 107.07(17) 2_567 .
C65 O34 Dy5 134.3(4) . .
C65 O35 Dy6 136.0(4) . .
C83 O36 Dy6 122.4(4) . .
C83 O36 Dy4 125.7(4) . 2_567
Dy6 O36 Dy4 111.56(19) . 2_567
C81 O37 Dy5 125.8(5) . .
C81 O37 Dy6 121.8(5) . .
Dy5 O37 Dy6 112.36(17) . .
O19 Dy1 O4 149.08(17) . .
O19 Dy1 O17 105.28(16) . 2_656
O4 Dy1 O17 95.71(17) . 2_656
O19 Dy1 O2 69.34(15) . .
O4 Dy1 O2 135.36(16) . .
O17 Dy1 O2 86.95(15) 2_656 .
O19 Dy1 O18 87.24(16) . 2_656
O4 Dy1 O18 80.07(16) . 2_656
O17 Dy1 O18 67.41(15) 2_656 2_656
O2 Dy1 O18 139.56(14) . 2_656
O19 Dy1 O6 87.85(16) . .
O4 Dy1 O6 83.97(17) . .
O17 Dy1 O6 151.58(16) 2_656 .
O2 Dy1 O6 74.05(15) . .
O18 Dy1 O6 139.60(15) 2_656 .
O19 Dy1 O12 75.75(15) . .
O4 Dy1 O12 73.33(16) . .
O17 Dy1 O12 132.52(15) 2_656 .
O2 Dy1 O12 133.36(15) . .
O18 Dy1 O12 65.23(15) 2_656 .
O6 Dy1 O12 74.70(15) . .
O19 Dy1 O1 134.24(15) . .
O4 Dy1 O1 72.50(15) . .
O17 Dy1 O1 75.83(15) 2_656 .
O2 Dy1 O1 65.02(15) . .
O18 Dy1 O1 131.09(15) 2_656 .
O6 Dy1 O1 77.01(16) . .
O12 Dy1 O1 137.32(14) . .
O19 Dy1 Dy2 33.90(11) . .
O4 Dy1 Dy2 155.03(13) . .
O17 Dy1 Dy2 106.07(11) 2_656 .
O2 Dy1 Dy2 37.28(11) . .
O18 Dy1 Dy2 119.30(11) 2_656 .
O6 Dy1 Dy2 71.06(12) . .
O12 Dy1 Dy2 99.46(10) . .
O1 Dy1 Dy2 100.79(10) . .
O19 Dy1 Dy3 99.90(11) . 2_656
O4 Dy1 Dy3 85.51(13) . 2_656
O17 Dy1 Dy3 32.82(11) 2_656 2_656
O2 Dy1 Dy3 115.72(10) . 2_656
O18 Dy1 Dy3 34.73(11) 2_656 2_656
O6 Dy1 Dy3 169.15(11) . 2_656
O12 Dy1 Dy3 99.71(10) . 2_656
O1 Dy1 Dy3 102.30(11) . 2_656
Dy2 Dy1 Dy3 119.435(11) . 2_656
O19 Dy2 O13 100.56(16) . .
O19 Dy2 O7 88.56(16) . .
O13 Dy2 O7 153.36(17) . .
O19 Dy2 O14 153.69(17) . .
O13 Dy2 O14 85.29(17) . .
O7 Dy2 O14 97.61(16) . .
O19 Dy2 O10 84.34(15) . .
O13 Dy2 O10 70.15(16) . .
O7 Dy2 O10 136.13(16) . .
O14 Dy2 O10 73.48(16) . .
O19 Dy2 O2 69.60(15) . .
O13 Dy2 O2 85.36(15) . .
O7 Dy2 O2 74.36(16) . .
O14 Dy2 O2 136.69(16) . .
O10 Dy2 O2 140.29(15) . .
O19 Dy2 O3 133.48(16) . .
O13 Dy2 O3 80.37(16) . .
O7 Dy2 O3 75.35(16) . .
O14 Dy2 O3 72.66(16) . .
O10 Dy2 O3 136.35(15) . .
O2 Dy2 O3 64.10(15) . .
O19 Dy2 O11 82.69(16) . .
O13 Dy2 O11 133.45(15) . .
O7 Dy2 O11 72.21(16) . .
O14 Dy2 O11 75.02(16) . .
O10 Dy2 O11 63.95(15) . .
O2 Dy2 O11 136.66(14) . .
O3 Dy2 O11 129.93(15) . .
O19 Dy2 Dy3 100.01(11) . .
O13 Dy2 Dy3 34.05(12) . .
O7 Dy2 Dy3 167.31(12) . .
O14 Dy2 Dy3 70.62(12) . .
O10 Dy2 Dy3 37.26(10) . .
O2 Dy2 Dy3 117.33(10) . .
O3 Dy2 Dy3 104.57(11) . .
O11 Dy2 Dy3 99.42(10) . .
O19 Dy2 Dy1 34.47(11) . .
O13 Dy2 Dy1 102.26(12) . .
O7 Dy2 Dy1 71.54(12) . .
O14 Dy2 Dy1 168.14(12) . .
O10 Dy2 Dy1 117.54(11) . .
O2 Dy2 Dy1 36.97(10) . .
O3 Dy2 Dy1 99.35(10) . .
O11 Dy2 Dy1 105.15(10) . .
Dy3 Dy2 Dy1 120.576(11) . .
O13 Dy3 O17 107.59(16) . .
O13 Dy3 O18 87.01(16) . .
O17 Dy3 O18 68.33(15) . .
O13 Dy3 O10 70.26(16) . .
O17 Dy3 O10 88.59(15) . .
O18 Dy3 O10 141.24(15) . .
O13 Dy3 O15 86.70(17) . .
O17 Dy3 O15 152.61(18) . .
O18 Dy3 O15 137.24(16) . .
O10 Dy3 O15 74.10(16) . .
O13 Dy3 O16 148.14(18) . .
O17 Dy3 O16 94.07(17) . .
O18 Dy3 O16 79.47(17) . .
O10 Dy3 O16 134.90(18) . .
O15 Dy3 O16 84.06(17) . .
O13 Dy3 O9 134.81(15) . .
O17 Dy3 O9 76.34(16) . .
O18 Dy3 O9 132.42(15) . .
O10 Dy3 O9 64.80(15) . .
O15 Dy3 O9 77.10(17) . .
O16 Dy3 O9 72.17(17) . .
O13 Dy3 O8 78.58(16) . .
O17 Dy3 O8 131.82(15) . .
O18 Dy3 O8 64.29(15) . .
O10 Dy3 O8 135.41(15) . .
O15 Dy3 O8 73.00(16) . .
O16 Dy3 O8 69.56(18) . .
O9 Dy3 O8 133.11(16) . .
O13 Dy3 Dy2 34.14(11) . .
O17 Dy3 Dy2 106.82(11) . .
O18 Dy3 Dy2 118.99(11) . .
O10 Dy3 Dy2 37.29(11) . .
O15 Dy3 Dy2 71.88(12) . .
O16 Dy3 Dy2 155.93(12) . .
O9 Dy3 Dy2 100.81(11) . .
O8 Dy3 Dy2 103.12(11) . .
O13 Dy3 Dy1 101.17(12) . 2_656
O17 Dy3 Dy1 33.35(11) . 2_656
O18 Dy3 Dy1 35.12(10) . 2_656
O10 Dy3 Dy1 117.79(11) . 2_656
O15 Dy3 Dy1 167.33(11) . 2_656
O16 Dy3 Dy1 84.07(12) . 2_656
O9 Dy3 Dy1 103.35(11) . 2_656
O8 Dy3 Dy1 98.64(10) . 2_656
Dy2 Dy3 Dy1 119.977(11) . 2_656
O36 Dy4 O25 150.14(18) 2_567 .
O36 Dy4 O27 103.84(16) 2_567 .
O25 Dy4 O27 97.16(18) . .
O36 Dy4 O33 69.01(16) 2_567 2_567
O25 Dy4 O33 135.15(17) . 2_567
O27 Dy4 O33 83.79(16) . 2_567
O36 Dy4 O23 86.65(16) 2_567 .
O25 Dy4 O23 81.69(17) . .
O27 Dy4 O23 68.12(16) . .
O33 Dy4 O23 137.27(15) 2_567 .
O36 Dy4 O21 85.52(17) 2_567 .
O25 Dy4 O21 86.18(18) . .
O27 Dy4 O21 151.16(17) . .
O33 Dy4 O21 74.09(16) 2_567 .
O23 Dy4 O21 140.43(17) . .
O36 Dy4 O20 133.76(15) 2_567 .
O25 Dy4 O20 71.76(17) . .
O27 Dy4 O20 76.00(15) . .
O33 Dy4 O20 64.99(15) 2_567 .
O23 Dy4 O20 131.78(15) . .
O21 Dy4 O20 77.94(16) . .
O36 Dy4 O22 77.01(16) 2_567 .
O25 Dy4 O22 73.16(18) . .
O27 Dy4 O22 132.10(15) . .
O33 Dy4 O22 136.08(15) 2_567 .
O23 Dy4 O22 64.10(15) . .
O21 Dy4 O22 76.35(16) . .
O20 Dy4 O22 137.40(16) . .
O36 Dy4 Dy6 34.06(12) 2_567 2_567
O25 Dy4 Dy6 156.27(13) . 2_567
O27 Dy4 Dy6 102.36(11) . 2_567
O33 Dy4 Dy6 36.48(11) 2_567 2_567
O23 Dy4 Dy6 118.08(11) . 2_567
O21 Dy4 Dy6 70.22(12) . 2_567
O20 Dy4 Dy6 99.92(10) . 2_567
O22 Dy4 Dy6 102.54(11) . 2_567
O36 Dy4 Dy5 97.07(12) 2_567 .
O25 Dy4 Dy5 89.06(13) . .
O27 Dy4 Dy5 32.96(11) . .
O33 Dy4 Dy5 111.63(11) 2_567 .
O23 Dy4 Dy5 35.17(11) . .
O21 Dy4 Dy5 174.24(12) . .
O20 Dy4 Dy5 103.63(11) . .
O22 Dy4 Dy5 99.17(11) . .
Dy6 Dy4 Dy5 114.642(11) 2_567 .
O37 Dy5 O27 105.37(16) . .
O37 Dy5 O23 89.24(16) . .
O27 Dy5 O23 68.90(16) . .
O37 Dy5 O29 69.28(15) . .
O27 Dy5 O29 87.28(16) . .
O23 Dy5 O29 142.71(15) . .
O37 Dy5 O34 88.91(16) . .
O27 Dy5 O34 151.61(17) . .
O23 Dy5 O34 136.98(17) . .
O29 Dy5 O34 74.79(17) . .
O37 Dy5 O38 149.95(17) . .
O27 Dy5 O38 95.29(16) . .
O23 Dy5 O38 77.96(16) . .
O29 Dy5 O38 134.43(16) . .
O34 Dy5 O38 82.58(17) . .
O37 Dy5 O28 134.20(16) . .
O27 Dy5 O28 75.69(16) . .
O23 Dy5 O28 130.25(16) . .
O29 Dy5 O28 65.01(16) . .
O34 Dy5 O28 76.80(17) . .
O38 Dy5 O28 71.63(17) . .
O37 Dy5 O24 78.51(15) . .
O27 Dy5 O24 132.74(15) . .
O23 Dy5 O24 64.04(15) . .
O29 Dy5 O24 134.65(15) . .
O34 Dy5 O24 73.50(16) . .
O38 Dy5 O24 71.44(16) . .
O28 Dy5 O24 134.83(15) . .
O37 Dy5 Dy6 33.85(11) . .
O27 Dy5 Dy6 106.94(11) . .
O23 Dy5 Dy6 121.88(11) . .
O29 Dy5 Dy6 37.54(11) . .
O34 Dy5 Dy6 71.64(12) . .
O38 Dy5 Dy6 154.21(12) . .
O28 Dy5 Dy6 100.93(11) . .
O24 Dy5 Dy6 101.06(10) . .
O37 Dy5 Dy4 99.55(11) . .
O27 Dy5 Dy4 33.44(11) . .
O23 Dy5 Dy4 35.47(11) . .
O29 Dy5 Dy4 116.42(11) . .
O34 Dy5 Dy4 167.75(13) . .
O38 Dy5 Dy4 85.71(12) . .
O28 Dy5 Dy4 102.86(11) . .
O24 Dy5 Dy4 99.37(10) . .
Dy6 Dy5 Dy4 120.070(10) . .
O37 Dy6 O36 103.59(17) . .
O37 Dy6 O31 152.47(17) . .
O36 Dy6 O31 88.60(17) . .
O37 Dy6 O33 87.25(16) . .
O36 Dy6 O33 69.29(16) . .
O31 Dy6 O33 73.93(16) . .
O37 Dy6 O35 88.72(16) . .
O36 Dy6 O35 151.77(17) . .
O31 Dy6 O35 91.84(17) . .
O33 Dy6 O35 137.57(16) . .
O37 Dy6 O29 68.61(15) . .
O36 Dy6 O29 87.36(16) . .
O31 Dy6 O29 137.53(16) . .
O33 Dy6 O29 141.66(15) . .
O35 Dy6 O29 73.44(16) . .
O37 Dy6 O30 132.67(16) . .
O36 Dy6 O30 78.53(17) . .
O31 Dy6 O30 73.52(16) . .
O33 Dy6 O30 134.16(16) . .
O35 Dy6 O30 74.57(17) . .
O29 Dy6 O30 64.24(16) . .
O37 Dy6 O32 77.26(17) . .
O36 Dy6 O32 133.87(16) . .
O31 Dy6 O32 76.56(18) . .
O33 Dy6 O32 64.66(15) . .
O35 Dy6 O32 73.26(16) . .
O29 Dy6 O32 132.13(16) . .
O30 Dy6 O32 134.74(17) . .
O37 Dy6 Dy5 33.79(10) . .
O36 Dy6 Dy5 105.75(12) . .
O31 Dy6 Dy5 162.62(12) . .
O33 Dy6 Dy5 119.95(11) . .
O35 Dy6 Dy5 70.87(12) . .
O29 Dy6 Dy5 36.90(11) . .
O30 Dy6 Dy5 99.34(11) . .
O32 Dy6 Dy5 99.25(12) . .
O37 Dy6 Dy4 104.38(11) . 2_567
O36 Dy6 Dy4 34.37(12) . 2_567
O31 Dy6 Dy4 72.07(12) . 2_567
O33 Dy6 Dy4 36.45(11) . 2_567
O35 Dy6 Dy4 163.72(12) . 2_567
O29 Dy6 Dy4 120.08(10) . 2_567
O30 Dy6 Dy4 102.23(12) . 2_567
O32 Dy6 Dy4 99.88(10) . 2_567
Dy5 Dy6 Dy4 125.283(12) . 2_567

loop_
_geom_bond_atom_site_label_1
_geom_bond_atom_site_label_2
_geom_bond_distance
_geom_bond_site_symmetry_2
C1 O1 1.438(8) .
C1 H1A 0.9600 .
C1 H1B 0.9600 .
C1 H1C 0.9600 .
C2 O1 1.377(8) .
C2 C7 1.384(9) .
C2 C3 1.409(9) .
C3 C4 1.388(10) .
C3 H3 0.9300 .
C4 C5 1.374(11) .
C4 H4 0.9300 .
C5 C6 1.408(10) .
C5 H5 0.9300 .
C32A O10 1.335(8) .
C32A C28 1.404(9) .
C32A C32 1.409(10) .
C6 O3 1.351(8) .
C6 C7 1.436(9) .
C7 O2 1.338(7) .
C8 O3 1.432(8) .
C8 H8A 0.9600 .
C8 H8B 0.9600 .
C8 H8C 0.9600 .
C66A C68 1.474(15) .
C66A C66 1.504(14) .
C66A C65 1.537(9) .
C66A C67 1.559(15) .
C9 O5 1.248(10) .
C9 O4 1.246(8) .
C9 C10 1.542(10) .
C10 C11 1.501(10) .
C10 C12 1.525(10) .
C10 C13 1.569(12) .
C11 H11A 0.9600 .
C11 H11B 0.9600 .
C11 H11C 0.9600 .
C12 H12A 0.9600 .
C12 H12B 0.9600 .
C12 H12C 0.9600 .
C13 H13A 0.9600 .
C13 H13B 0.9600 .
C13 H13C 0.9600 .
C14 O6 1.255(8) .
C14 O7 1.269(8) .
C14 C15 1.539(9) .
C15 C16 1.516(11) .
C15 C17 1.517(11) .
C15 C18 1.520(11) .
C16 H16A 0.9600 .
C16 H16B 0.9600 .
C16 H16C 0.9600 .
C17 H17A 0.9600 .
C17 H17B 0.9600 .
C17 H17C 0.9600 .
C18 H18A 0.9600 .
C18 H18B 0.9600 .
C18 H18C 0.9600 .
C19 O12 1.424(8) .
C19 H19A 0.9600 .
C19 H19B 0.9600 .
C19 H19C 0.9600 .
C20 O12 1.374(8) .
C20 C21 1.391(8) .
C20 C22 1.410(9) 2_656
C21 C25 1.386(10) 2_656
C21 H21 0.9300 .
C22 O18 1.332(7) .
C22 C23 1.396(9) .
C22 C20 1.410(9) 2_656
C23 C24 1.384(9) .
C23 O8 1.379(8) .
C24 C25 1.368(11) .
C24 H24 0.9300 .
C25 C21 1.386(10) 2_656
C25 H25 0.9300 .
C26 O8 1.405(9) .
C26 H26A 0.9600 .
C26 H26B 0.9600 .
C26 H26C 0.9600 .
C27 O11 1.451(8) .
C27 H27A 0.9600 .
C27 H27B 0.9600 .
C27 H27C 0.9600 .
C28 C29 1.388(10) .
C28 O11 1.406(8) .
C29 C30 1.362(11) .
C29 H29 0.9300 .
C30 C31 1.378(11) .
C30 H30 0.9300 .
C31 C32 1.376(10) .
C31 H31 0.9300 .
C32 O9 1.380(8) .
C33 O9 1.414(8) .
C33 H33A 0.9600 .
C33 H33B 0.9600 .
C33 H33C 0.9600 .
C34 O14 1.258(8) .
C34 O15 1.260(8) .
C34 C35 1.521(10) .
C35 C37 1.499(12) .
C35 C36 1.523(11) .
C35 C38 1.562(12) .
C36 H36A 0.9600 .
C36 H36B 0.9600 .
C36 H36C 0.9600 .
C37 H37A 0.9600 .
C37 H37B 0.9600 .
C37 H37C 0.9600 .
C38 H38A 0.9600 .
C38 H38B 0.9600 .
C38 H38C 0.9600 .
C39 O16 1.465(9) .
C39 H39A 0.9600 .
C39 H39B 0.9600 .
C39 H39C 0.9600 .
C40 O17 1.445(8) .
C40 H40A 0.9600 .
C40 H40B 0.9600 .
C40 H40C 0.9600 .
C41 O13 1.405(8) .
C41 H41A 0.9600 .
C41 H41B 0.9600 .
C41 H41C 0.9600 .
C42 O19 1.405(8) .
C42 H42A 0.9600 .
C42 H42B 0.9600 .
C42 H42C 0.9600 .
C43 O20 1.446(8) .
C43 H43A 0.9600 .
C43 H43B 0.9600 .
C43 H43C 0.9600 .
C44 O20 1.379(7) .
C44 C45 1.392(9) .
C44 C46 1.407(9) 2_567
C45 C49 1.390(10) 2_567
C45 H45 0.9300 .
C46 O33 1.358(7) .
C46 C47 1.378(9) .
C46 C44 1.407(9) 2_567
C47 C48 1.379(9) .
C47 O32 1.380(8) .
C48 C49 1.371(10) .
C48 H48 0.9300 .
C49 C45 1.390(10) 2_567
C49 H49 0.9300 .
C50 O32 1.420(8) .
C50 H50A 0.9600 .
C50 H50B 0.9600 .
C50 H50C 0.9600 .
C51 O26 1.233(10) .
C51 O25 1.265(9) .
C51 C55 1.545(11) .
C52 C55 1.510(14) .
C52 H52A 0.9600 .
C52 H52B 0.9600 .
C52 H52C 0.9600 .
C53 C55 1.512(12) .
C53 H53A 0.9600 .
C53 H53B 0.9600 .
C53 H53C 0.9600 .
C54 C55 1.532(12) .
C54 H54A 0.9600 .
C54 H54B 0.9600 .
C54 H54C 0.9600 .
C56 O22 1.371(9) .
C56 C57 1.392(10) .
C56 C58A 1.433(10) .
C57 C58 1.380(12) .
C57 H57 0.9300 .
C58 C59 1.381(12) .
C58 H58 0.9300 .
C58A O23 1.322(8) .
C58A C60 1.385(9) .
C59 C60 1.389(9) .
C59 H59 0.9300 .
C60 O24 1.375(8) .
C61 O24 1.434(8) .
C61 H61A 0.9600 .
C61 H61B 0.9600 .
C61 H61C 0.9600 .
C62 O22 1.439(8) .
C62 H62A 0.9600 .
C62 H62B 0.9600 .
C62 H62C 0.9600 .
C63 O27 1.422(8) .
C63 H63A 0.9600 .
C63 H63B 0.9600 .
C63 H63C 0.9600 .
C64 O38 1.427(9) .
C64 H64A 0.9600 .
C64 H64B 0.9600 .
C64 H64C 0.9600 .
C65 O35 1.241(8) .
C65 O34 1.272(8) .
C66 H66A 0.9600 .
C66 H66B 0.9600 .
C66 H66C 0.9600 .
C67 H67A 0.9600 .
C67 H67B 0.9600 .
C67 H67C 0.9600 .
C68 H68A 0.9600 .
C68 H68B 0.9600 .
C68 H68C 0.9600 .
C69 O30 1.436(10) .
C69 H69A 0.9600 .
C69 H69B 0.9600 .
C69 H69C 0.9600 .
C70 C71 1.378(9) .
C70 O30 1.385(8) .
C70 C82 1.398(10) .
C71 C72 1.403(11) .
C71 H71 0.9300 .
C72 C73 1.365(12) .
C72 H72 0.9300 .
C73 C74 1.385(9) .
C73 H73 0.9300 .
C74 O28 1.380(9) .
C74 C82 1.399(10) .
C75 O28 1.430(9) .
C75 H75A 0.9600 .
C75 H75B 0.9600 .
C75 H75C 0.9600 .
C76 O31 1.261(8) .
C76 O21 1.266(8) 2_567
C76 C78 1.518(10) .
C77 C78 1.536(10) .
C77 H77A 0.9600 .
C77 H77B 0.9600 .
C77 H77C 0.9600 .
C78 C79 1.535(11) .
C78 C80 1.553(12) .
C79 H79A 0.9600 .
C79 H79B 0.9600 .
C79 H79C 0.9600 .
C80 H80A 0.9600 .
C80 H80B 0.9600 .
C80 H80C 0.9600 .
C81 O37 1.385(9) .
C81 H81A 0.9600 .
C81 H81B 0.9600 .
C81 H81C 0.9600 .
C82 O29 1.335(7) .
C83 O36 1.422(9) .
C83 H83A 0.9600 .
C83 H83B 0.9600 .
C83 H83C 0.9600 .
O38 Dy5 2.384(5) .
O1 Dy1 2.559(5) .
O2 Dy1 2.334(4) .
O2 Dy2 2.351(5) .
O3 Dy2 2.633(5) .
O4 Dy1 2.280(4) .
O6 Dy1 2.363(5) .
O7 Dy2 2.327(5) .
O8 Dy3 2.628(5) .
O9 Dy3 2.583(5) .
O10 Dy3 2.345(4) .
O10 Dy2 2.346(5) .
O11 Dy2 2.655(5) .
O12 Dy1 2.558(4) .
O13 Dy3 2.251(5) .
O13 Dy2 2.256(4) .
O14 Dy2 2.334(5) .
O15 Dy3 2.344(5) .
O16 Dy3 2.409(5) .
O17 Dy3 2.263(4) .
O17 Dy1 2.295(5) 2_656
O18 Dy3 2.318(4) .
O18 Dy1 2.341(4) 2_656
O19 Dy2 2.241(4) .
O19 Dy1 2.275(4) .
O20 Dy4 2.601(4) .
O21 C76 1.266(8) 2_567
O21 Dy4 2.360(5) .
O22 Dy4 2.622(5) .
O23 Dy5 2.324(4) .
O23 Dy4 2.341(4) .
O24 Dy5 2.645(5) .
O25 Dy4 2.282(5) .
O27 Dy5 2.260(4) .
O27 Dy4 2.289(4) .
O28 Dy5 2.588(5) .
O29 Dy5 2.326(5) .
O29 Dy6 2.361(4) .
O30 Dy6 2.593(5) .
O31 Dy6 2.322(5) .
O32 Dy6 2.603(5) .
O33 Dy4 2.330(4) 2_567
O33 Dy6 2.331(4) .
O34 Dy5 2.340(5) .
O35 Dy6 2.353(4) .
O36 Dy6 2.258(5) .
O36 Dy4 2.276(4) 2_567
O37 Dy5 2.245(4) .
O37 Dy6 2.248(4) .
Dy1 O17 2.295(5) 2_656
Dy1 O18 2.341(4) 2_656
Dy1 Dy2 3.7356(5) .
Dy1 Dy3 3.8193(5) 2_656
Dy2 Dy3 3.7322(5) .
Dy3 Dy1 3.8193(5) 2_656
Dy4 O36 2.275(5) 2_567
Dy4 O33 2.330(4) 2_567
Dy4 Dy6 3.7485(5) 2_567
Dy4 Dy5 3.8061(6) .
Dy5 Dy6 3.7328(5) .
Dy6 Dy4 3.7484(5) 2_567
